data_4343432
loop_
_publ_author_name
'Pattenaude, Scott A.'
'Kuehner, Christopher S.'
'Dorfner, Walter L.'
'Schelter, Eric J.'
'Fanwick, Phillip E.'
'Bart, Suzanne C.'

_publ_section_title
;
 Spectroscopic and Structural Elucidation of Uranium Dioxophenoxazine
 Complexes.
;
_journal_issue 13
_journal_name_full 'Inorganic chemistry'
_journal_page_first 6520
_journal_page_last 6527
_journal_paper_doi 10.1021/acs.inorgchem.5b00855
_journal_volume 54
_journal_year 2015
_chemical_formula_moiety 'C36 H54 I2 N1 O5 U1'
_chemical_formula_sum 'C36 H54 I2 N O5 U'
_chemical_formula_weight 1072.63
_space_group_crystal_system monoclinic
_space_group_IT_number 14
_space_group_name_Hall '-P 2ybc'
_space_group_name_H-M_alt 'P 1 21/c 1'
_symmetry_space_group_name_Hall '-P 2ybc'
_symmetry_space_group_name_H-M 'P 1 21/c 1'
_atom_sites_solution_hydrogens geom
_atom_sites_solution_primary iterative
_atom_sites_solution_secondary difmap
_audit_creation_method SHELXL-2014/6
_cell_angle_alpha 90
_cell_angle_beta 110.850(2)
_cell_angle_gamma 90
_cell_formula_units_Z 4
_cell_length_a 17.3670(6)
_cell_length_b 17.7559(7)
_cell_length_c 17.2211(4)
_cell_measurement_reflns_used 37260
_cell_measurement_temperature 298(2)
_cell_measurement_theta_max 27.491
_cell_measurement_theta_min 1.708
_cell_volume 4962.7(3)
_computing_cell_refinement 'HKL3000 (Otwinowski & Minor, 1997)'
_computing_data_collection 'Nonius Collect (Nonius, 1998)'
_computing_data_reduction 'HKL3000 (Otwinowski & Minor, 1997)'
_computing_publication_material 'local programs'
_computing_structure_refinement 'SHELXL-2014/6 (Sheldrick, 2014)'
_computing_structure_solution 'SHELXT (Sheldrick)'
_diffrn_ambient_temperature 298(2)
_diffrn_measured_fraction_theta_full 0.995
_diffrn_measured_fraction_theta_max 0.994
_diffrn_measurement_device_type 'Nonius KappaCCD'
_diffrn_measurement_method '\w and \f'
_diffrn_radiation_type MoK\a
_diffrn_radiation_wavelength 0.71073
_diffrn_reflns_av_R_equivalents 0.053
_diffrn_reflns_av_unetI/netI 0.0556
_diffrn_reflns_laue_measured_fraction_max 0.994
_diffrn_reflns_limit_h_max 21
_diffrn_reflns_limit_h_min -22
_diffrn_reflns_limit_k_max 0
_diffrn_reflns_limit_k_min -23
_diffrn_reflns_limit_l_max 22
_diffrn_reflns_limit_l_min 0
_diffrn_reflns_number 37260
_diffrn_reflns_point_group_measured_fraction_full 0.995
_diffrn_reflns_point_group_measured_fraction_max 0.994
_diffrn_reflns_theta_full 25.242
_diffrn_reflns_theta_max 27.491
_diffrn_reflns_theta_min 1.708
_diffrn_source 'fine focus tube'
_exptl_absorpt_coefficient_mu 4.545
_exptl_absorpt_correction_T_max 0.162
_exptl_absorpt_correction_T_min 0.017
_exptl_absorpt_correction_type multi-scan
_exptl_absorpt_process_details 'SCALEPACK (Otwinowski & Minor, 1997)'
_exptl_crystal_colour green
_exptl_crystal_density_diffrn 1.436
_exptl_crystal_description chunk
_exptl_crystal_F_000 2060
_exptl_crystal_size_max 0.600
_exptl_crystal_size_mid 0.450
_exptl_crystal_size_min 0.400
_refine_diff_density_max 1.952
_refine_diff_density_min -1.632
_refine_diff_density_rms 0.126
_refine_ls_extinction_method none
_refine_ls_goodness_of_fit_ref 1.014
_refine_ls_hydrogen_treatment constr
_refine_ls_matrix_type full
_refine_ls_number_parameters 418
_refine_ls_number_reflns 11336
_refine_ls_number_restraints 0
_refine_ls_restrained_S_all 1.014
_refine_ls_R_factor_all 0.0817
_refine_ls_R_factor_gt 0.0464
_refine_ls_shift/su_max 0.001
_refine_ls_shift/su_mean 0.000
_refine_ls_structure_factor_coef Fsqd
_refine_ls_weighting_details 'w=1/[\s^2^(Fo^2^)+(0.0671P)^2^] where P=(Fo^2^+2Fc^2^)/3'
_refine_ls_weighting_scheme calc
_refine_ls_wR_factor_gt 0.1055
_refine_ls_wR_factor_ref 0.1203
_reflns_Friedel_coverage 0.000
_reflns_number_gt 7452
_reflns_number_total 11336
_reflns_threshold_expression 'I > 2\s(I)'
_cod_data_source_file ic5b00855_si_002.cif
_cod_data_source_block SAP115
_cod_depositor_comments 'Adding full bibliography for 4343432--4343434.cif.'
_cod_database_code 4343432
_shelx_space_group_comment
;
The symmetry employed for this shelxl refinement is uniquely defined
by the following loop, which should always be used as a source of
symmetry information in preference to the above space-group names.
They are only intended as comments.
;
_shelxl_version_number 2014/6

loop_
_space_group_symop_operation_xyz
'x, y, z'
'-x, y+1/2, -z+1/2'
'-x, -y, -z'
'x, -y-1/2, z-1/2'

loop_
_atom_site_label
_atom_site_type_symbol
_atom_site_fract_x
_atom_site_fract_y
_atom_site_fract_z
_atom_site_U_iso_or_equiv
_atom_site_adp_type
_atom_site_occupancy
_atom_site_site_symmetry_order
_atom_site_calc_flag
_atom_site_refinement_flags_posn
_atom_site_refinement_flags_adp
U1 U 0.22253(2) 0.31500(2) 0.28810(2) 0.04190(8) Uani 1 1 d . .
I1 I 0.10356(3) 0.25886(3) 0.36952(3) 0.06788(14) Uani 1 1 d . .
I2 I 0.34289(3) 0.35774(3) 0.20681(3) 0.07587(17) Uani 1 1 d . .
O1 O 0.3904(2) 0.46150(19) 0.55308(19) 0.0366(8) Uani 1 1 d . .
O12 O 0.1868(2) 0.4357(2) 0.2880(2) 0.0472(9) Uani 1 1 d . .
O22 O 0.3177(2) 0.2478(2) 0.3815(2) 0.0455(9) Uani 1 1 d . .
O30 O 0.1037(3) 0.3301(3) 0.1545(2) 0.0621(12) Uani 1 1 d . .
O40 O 0.2062(4) 0.1966(2) 0.2087(3) 0.0742(15) Uani 1 1 d . .
N1 N 0.2980(3) 0.3816(2) 0.4110(2) 0.0385(10) Uani 1 1 d . .
C11 C 0.2836(3) 0.4564(3) 0.4185(3) 0.0366(11) Uani 1 1 d . .
C12 C 0.2218(3) 0.4861(3) 0.3491(3) 0.0404(12) Uani 1 1 d . .
C13 C 0.2050(4) 0.5625(3) 0.3472(3) 0.0498(14) Uani 1 1 d . .
C14 C 0.2494(4) 0.6024(3) 0.4202(3) 0.0489(14) Uani 1 1 d . .
H14 H 0.2355 0.6528 0.4216 0.059 Uiso 1 1 calc R U
C15 C 0.3129(3) 0.5746(3) 0.4916(3) 0.0409(12) Uani 1 1 d . .
C16 C 0.3294(3) 0.4977(3) 0.4880(3) 0.0356(11) Uani 1 1 d . .
C21 C 0.3584(3) 0.3479(3) 0.4741(3) 0.0355(11) Uani 1 1 d . .
C22 C 0.3686(3) 0.2716(3) 0.4572(3) 0.0413(12) Uani 1 1 d . .
C23 C 0.4296(4) 0.2308(3) 0.5168(3) 0.0452(14) Uani 1 1 d . .
C24 C 0.4744(4) 0.2698(3) 0.5887(3) 0.0477(14) Uani 1 1 d . .
H24 H 0.5137 0.2422 0.6299 0.057 Uiso 1 1 calc R U
C25 C 0.4671(4) 0.3460(3) 0.6062(3) 0.0430(13) Uani 1 1 d . .
C26 C 0.4059(3) 0.3854(3) 0.5451(3) 0.0398(12) Uani 1 1 d . .
C130 C 0.1417(4) 0.6014(4) 0.2732(5) 0.072(2) Uani 1 1 d . .
C131 C 0.1712(5) 0.5947(5) 0.1991(5) 0.087(3) Uani 1 1 d . .
H13A H 0.2213 0.6228 0.2106 0.131 Uiso 1 1 calc R U
H13B H 0.1297 0.6145 0.1501 0.131 Uiso 1 1 calc R U
H13C H 0.1810 0.5427 0.1904 0.131 Uiso 1 1 calc R U
C132 C 0.0579(4) 0.5630(6) 0.2529(6) 0.098(3) Uani 1 1 d . .
H13D H 0.0635 0.5099 0.2455 0.147 Uiso 1 1 calc R U
H13E H 0.0193 0.5840 0.2028 0.147 Uiso 1 1 calc R U
H13F H 0.0382 0.5709 0.2978 0.147 Uiso 1 1 calc R U
C133 C 0.1342(7) 0.6849(4) 0.2891(6) 0.123(5) Uani 1 1 d . .
H13G H 0.1102 0.6910 0.3310 0.185 Uiso 1 1 calc R U
H13H H 0.0999 0.7088 0.2386 0.185 Uiso 1 1 calc R U
H13I H 0.1879 0.7075 0.3077 0.185 Uiso 1 1 calc R U
C150 C 0.3578(4) 0.6253(3) 0.5655(3) 0.0466(14) Uani 1 1 d . .
C151 C 0.3252(5) 0.7069(4) 0.5491(4) 0.073(2) Uani 1 1 d . .
H15A H 0.3534 0.7375 0.5967 0.110 Uiso 1 1 calc R U
H15B H 0.2672 0.7073 0.5391 0.110 Uiso 1 1 calc R U
H15C H 0.3347 0.7265 0.5014 0.110 Uiso 1 1 calc R U
C152 C 0.3421(6) 0.5985(4) 0.6424(4) 0.085(3) Uani 1 1 d . .
H15D H 0.3562 0.5461 0.6516 0.128 Uiso 1 1 calc R U
H15E H 0.2850 0.6052 0.6345 0.128 Uiso 1 1 calc R U
H15F H 0.3754 0.6272 0.6897 0.128 Uiso 1 1 calc R U
C153 C 0.4495(4) 0.6268(4) 0.5796(4) 0.0625(18) Uani 1 1 d . .
H15G H 0.4714 0.5767 0.5910 0.094 Uiso 1 1 calc R U
H15H H 0.4774 0.6589 0.6260 0.094 Uiso 1 1 calc R U
H15I H 0.4574 0.6457 0.5308 0.094 Uiso 1 1 calc R U
C230 C 0.4464(4) 0.1484(4) 0.5031(4) 0.0550(16) Uani 1 1 d . .
C231 C 0.5147(5) 0.1132(4) 0.5803(5) 0.080(2) Uani 1 1 d . .
H23A H 0.5641 0.1428 0.5942 0.120 Uiso 1 1 calc R U
H23B H 0.5258 0.0627 0.5676 0.120 Uiso 1 1 calc R U
H23C H 0.4962 0.1126 0.6266 0.120 Uiso 1 1 calc R U
C232 C 0.4764(5) 0.1441(4) 0.4291(4) 0.074(2) Uani 1 1 d . .
H23D H 0.4340 0.1626 0.3800 0.112 Uiso 1 1 calc R U
H23E H 0.4888 0.0928 0.4206 0.112 Uiso 1 1 calc R U
H23F H 0.5250 0.1744 0.4406 0.112 Uiso 1 1 calc R U
C233 C 0.3689(5) 0.1014(4) 0.4863(4) 0.0649(19) Uani 1 1 d . .
H23G H 0.3526 0.1027 0.5341 0.097 Uiso 1 1 calc R U
H23H H 0.3797 0.0503 0.4751 0.097 Uiso 1 1 calc R U
H23I H 0.3254 0.1215 0.4391 0.097 Uiso 1 1 calc R U
C250 C 0.5266(4) 0.3832(4) 0.6869(3) 0.0498(14) Uani 1 1 d . .
C251 C 0.4772(5) 0.4240(6) 0.7336(4) 0.085(3) Uani 1 1 d . .
H25A H 0.5143 0.4414 0.7865 0.128 Uiso 1 1 calc R U
H25B H 0.4382 0.3897 0.7421 0.128 Uiso 1 1 calc R U
H25C H 0.4484 0.4661 0.7013 0.128 Uiso 1 1 calc R U
C252 C 0.5807(4) 0.4396(4) 0.6655(4) 0.0618(17) Uani 1 1 d . .
H25D H 0.6100 0.4151 0.6346 0.093 Uiso 1 1 calc R U
H25E H 0.6195 0.4604 0.7157 0.093 Uiso 1 1 calc R U
H25F H 0.5473 0.4793 0.6325 0.093 Uiso 1 1 calc R U
C253 C 0.5804(6) 0.3240(4) 0.7456(4) 0.088(3) Uani 1 1 d . .
H25G H 0.6184 0.3034 0.7222 0.132 Uiso 1 1 calc R U
H25H H 0.5462 0.2844 0.7534 0.132 Uiso 1 1 calc R U
H25I H 0.6105 0.3468 0.7983 0.132 Uiso 1 1 calc R U
C300 C 0.0236(5) 0.2936(6) 0.1303(5) 0.092(3) Uani 1 1 d . .
H30A H -0.0061 0.3100 0.1655 0.111 Uiso 1 1 calc R U
H30B H 0.0296 0.2393 0.1342 0.111 Uiso 1 1 calc R U
C301 C -0.0204(6) 0.3175(7) 0.0423(6) 0.107(3) Uani 1 1 d . .
H30Z H -0.0145 0.2798 0.0041 0.128 Uiso 1 1 calc R U
H30Y H -0.0786 0.3251 0.0317 0.128 Uiso 1 1 calc R U
C302 C 0.0183(6) 0.3877(7) 0.0329(5) 0.107(3) Uani 1 1 d . .
H30E H -0.0116 0.4302 0.0435 0.128 Uiso 1 1 calc R U
H30F H 0.0185 0.3921 -0.0232 0.128 Uiso 1 1 calc R U
C303 C 0.1027(6) 0.3868(6) 0.0927(5) 0.108(4) Uani 1 1 d . .
H30C H 0.1411 0.3735 0.0655 0.130 Uiso 1 1 calc R U
H30D H 0.1177 0.4358 0.1186 0.130 Uiso 1 1 calc R U
C400 C 0.2123(8) 0.1229(4) 0.2461(5) 0.107(4) Uani 1 1 d . .
H40A H 0.1666 0.1140 0.2647 0.128 Uiso 1 1 calc R U
H40B H 0.2635 0.1179 0.2931 0.128 Uiso 1 1 calc R U
C401 C 0.2100(9) 0.0705(6) 0.1800(7) 0.127(4) Uani 1 1 d . .
H40C H 0.2499 0.0305 0.2019 0.152 Uiso 1 1 calc R U
H40D H 0.1556 0.0481 0.1561 0.152 Uiso 1 1 calc R U
C402 C 0.2295(6) 0.1131(6) 0.1175(6) 0.100(3) Uani 1 1 d . .
H40E H 0.2882 0.1114 0.1280 0.120 Uiso 1 1 calc R U
H40F H 0.2002 0.0929 0.0625 0.120 Uiso 1 1 calc R U
C403 C 0.2041(8) 0.1869(5) 0.1240(5) 0.119(4) Uani 1 1 d . .
H40G H 0.1487 0.1951 0.0847 0.142 Uiso 1 1 calc R U
H40H H 0.2408 0.2227 0.1123 0.142 Uiso 1 1 calc R U

loop_
_atom_site_aniso_label
_atom_site_aniso_U_11
_atom_site_aniso_U_22
_atom_site_aniso_U_33
_atom_site_aniso_U_23
_atom_site_aniso_U_13
_atom_site_aniso_U_12
U1 0.04943(14) 0.03866(13) 0.03513(12) -0.00873(9) 0.01200(9) -0.00598(10)
I1 0.0671(3) 0.0819(3) 0.0620(3) -0.0109(2) 0.0320(2) -0.0185(2)
I2 0.0678(3) 0.1090(4) 0.0565(3) -0.0012(3) 0.0290(2) -0.0177(3)
O1 0.043(2) 0.034(2) 0.0294(17) 0.0008(14) 0.0092(15) -0.0002(16)
O12 0.043(2) 0.046(2) 0.042(2) -0.0068(17) 0.0015(16) -0.0043(18)
O22 0.059(2) 0.036(2) 0.041(2) -0.0056(16) 0.0163(17) 0.0012(18)
O30 0.067(3) 0.064(3) 0.043(2) -0.006(2) 0.005(2) -0.017(2)
O40 0.130(5) 0.043(3) 0.048(2) -0.019(2) 0.029(3) -0.001(3)
N1 0.042(2) 0.036(2) 0.035(2) 0.0029(19) 0.0103(18) 0.000(2)
C11 0.041(3) 0.032(3) 0.039(3) -0.002(2) 0.017(2) -0.002(2)
C12 0.037(3) 0.042(3) 0.039(3) -0.002(2) 0.008(2) -0.001(2)
C13 0.045(3) 0.041(3) 0.051(3) -0.003(3) 0.002(3) 0.012(3)
C14 0.046(3) 0.040(3) 0.051(3) -0.007(3) 0.006(3) 0.008(3)
C15 0.039(3) 0.036(3) 0.044(3) -0.005(2) 0.011(2) -0.001(2)
C16 0.035(3) 0.037(3) 0.032(2) -0.001(2) 0.009(2) 0.001(2)
C21 0.042(3) 0.034(3) 0.032(3) 0.003(2) 0.015(2) -0.001(2)
C22 0.049(3) 0.038(3) 0.040(3) 0.001(2) 0.020(2) -0.002(3)
C23 0.061(4) 0.036(3) 0.050(3) 0.016(3) 0.034(3) 0.010(3)
C24 0.054(3) 0.048(4) 0.042(3) 0.018(3) 0.018(3) 0.007(3)
C25 0.051(3) 0.045(3) 0.036(3) 0.008(2) 0.020(2) -0.001(3)
C26 0.050(3) 0.036(3) 0.036(3) 0.006(2) 0.017(2) -0.001(2)
C130 0.058(4) 0.047(4) 0.076(5) -0.007(3) -0.019(4) 0.013(3)
C131 0.083(6) 0.082(6) 0.071(5) 0.024(4) -0.004(4) 0.003(4)
C132 0.046(4) 0.108(7) 0.104(6) -0.008(5) -0.016(4) 0.011(4)
C133 0.123(8) 0.052(5) 0.123(8) -0.006(5) -0.043(6) 0.039(5)
C150 0.061(4) 0.037(3) 0.038(3) -0.007(2) 0.012(2) -0.004(3)
C151 0.087(5) 0.043(4) 0.070(4) -0.019(3) 0.004(4) 0.006(4)
C152 0.151(8) 0.059(5) 0.058(4) -0.024(3) 0.051(5) -0.030(5)
C153 0.059(4) 0.047(4) 0.065(4) -0.005(3) 0.002(3) -0.010(3)
C230 0.077(4) 0.043(4) 0.055(3) 0.008(3) 0.035(3) 0.013(3)
C231 0.098(6) 0.044(4) 0.091(5) 0.013(4) 0.026(4) 0.032(4)
C232 0.112(6) 0.050(4) 0.078(5) 0.002(3) 0.054(5) 0.018(4)
C233 0.100(6) 0.034(3) 0.065(4) 0.003(3) 0.036(4) 0.007(3)
C250 0.053(4) 0.054(4) 0.036(3) 0.006(3) 0.008(2) 0.002(3)
C251 0.083(5) 0.128(7) 0.040(3) -0.015(4) 0.016(3) 0.011(5)
C252 0.057(4) 0.060(4) 0.056(4) -0.001(3) 0.004(3) -0.007(3)
C253 0.105(6) 0.062(5) 0.055(4) 0.011(4) -0.023(4) -0.001(4)
C300 0.064(5) 0.119(7) 0.074(5) -0.004(5) -0.001(4) -0.020(5)
C301 0.070(6) 0.136(10) 0.084(6) -0.012(6) -0.009(4) -0.022(6)
C302 0.093(7) 0.124(9) 0.078(6) 0.027(6) -0.001(5) 0.014(6)
C303 0.117(7) 0.104(7) 0.066(5) 0.027(5) -0.015(5) -0.042(6)
C400 0.210(11) 0.038(4) 0.068(5) -0.016(4) 0.045(6) -0.001(6)
C401 0.210(13) 0.074(6) 0.124(8) -0.027(6) 0.092(9) -0.001(7)
C402 0.108(7) 0.101(7) 0.112(7) -0.022(6) 0.067(6) 0.017(6)
C403 0.216(13) 0.089(7) 0.057(5) -0.036(4) 0.057(6) 0.001(7)

loop_
_atom_type_symbol
_atom_type_description
_atom_type_scat_dispersion_real
_atom_type_scat_dispersion_imag
_atom_type_scat_source
C C 0.0033 0.0016 'International Tables Vol C Tables 4.2.6.8 and 6.1.1.4'
H H 0.0000 0.0000 'International Tables Vol C Tables 4.2.6.8 and 6.1.1.4'
I I -0.4742 1.8119 'International Tables Vol C Tables 4.2.6.8 and 6.1.1.4'
N N 0.0061 0.0033 'International Tables Vol C Tables 4.2.6.8 and 6.1.1.4'
O O 0.0106 0.0060 'International Tables Vol C Tables 4.2.6.8 and 6.1.1.4'
U U -9.6767 9.6646 'International Tables Vol C Tables 4.2.6.8 and 6.1.1.4'

loop_
_geom_angle_atom_site_label_1
_geom_angle_atom_site_label_2
_geom_angle_atom_site_label_3
_geom_angle
O22 U1 O12 131.09(12)
O22 U1 N1 65.53(14)
O12 U1 N1 65.57(13)
O22 U1 O40 81.46(15)
O12 U1 O40 147.21(14)
N1 U1 O40 146.87(16)
O22 U1 O30 152.86(14)
O12 U1 O30 75.98(14)
N1 U1 O30 141.36(15)
O40 U1 O30 71.77(16)
O22 U1 I2 90.64(10)
O12 U1 I2 89.82(11)
N1 U1 I2 92.01(11)
O40 U1 I2 85.33(13)
O30 U1 I2 91.57(11)
O22 U1 I1 86.70(10)
O12 U1 I1 94.60(11)
N1 U1 I1 90.12(11)
O40 U1 I1 90.76(13)
O30 U1 I1 89.19(11)
I2 U1 I1 175.567(17)
C26 O1 C16 119.0(4)
C12 O12 U1 126.1(3)
C22 O22 U1 126.6(3)
C300 O30 C303 109.6(6)
C300 O30 U1 127.4(4)
C303 O30 U1 122.5(4)
C400 O40 C403 108.1(6)
C400 O40 U1 123.3(4)
C403 O40 U1 127.7(5)
C21 N1 C11 118.0(4)
C21 N1 U1 121.4(3)
C11 N1 U1 120.6(3)
N1 C11 C16 121.9(5)
N1 C11 C12 113.4(4)
C16 C11 C12 124.7(5)
O12 C12 C13 126.8(5)
O12 C12 C11 114.4(5)
C13 C12 C11 118.8(5)
C12 C13 C14 115.3(5)
C12 C13 C130 123.2(5)
C14 C13 C130 121.5(5)
C13 C14 C15 127.5(5)
C13 C14 H14 116.2
C15 C14 H14 116.2
C16 C15 C14 114.2(5)
C16 C15 C150 124.1(5)
C14 C15 C150 121.7(5)
C11 C16 O1 119.2(5)
C11 C16 C15 119.4(5)
O1 C16 C15 121.5(4)
N1 C21 C26 123.1(5)
N1 C21 C22 112.2(4)
C26 C21 C22 124.6(5)
O22 C22 C23 127.8(5)
O22 C22 C21 114.3(5)
C23 C22 C21 117.8(5)
C22 C23 C24 116.0(5)
C22 C23 C230 121.6(5)
C24 C23 C230 122.5(5)
C23 C24 C25 127.4(5)
C23 C24 H24 116.3
C25 C24 H24 116.3
C26 C25 C24 115.3(5)
C26 C25 C250 123.2(5)
C24 C25 C250 121.4(5)
C21 C26 C25 118.8(5)
C21 C26 O1 118.7(5)
C25 C26 O1 122.5(5)
C13 C130 C133 112.0(6)
C13 C130 C132 109.5(7)
C133 C130 C132 109.9(8)
C13 C130 C131 107.8(6)
C133 C130 C131 107.4(8)
C132 C130 C131 110.3(6)
C130 C131 H13A 109.5
C130 C131 H13B 109.5
H13A C131 H13B 109.5
C130 C131 H13C 109.5
H13A C131 H13C 109.5
H13B C131 H13C 109.5
C130 C132 H13D 109.5
C130 C132 H13E 109.5
H13D C132 H13E 109.5
C130 C132 H13F 109.5
H13D C132 H13F 109.5
H13E C132 H13F 109.5
C130 C133 H13G 109.5
C130 C133 H13H 109.5
H13G C133 H13H 109.5
C130 C133 H13I 109.5
H13G C133 H13I 109.5
H13H C133 H13I 109.5
C152 C150 C153 111.5(6)
C152 C150 C15 110.1(5)
C153 C150 C15 109.8(5)
C152 C150 C151 106.6(6)
C153 C150 C151 107.9(5)
C15 C150 C151 110.9(5)
C150 C151 H15A 109.5
C150 C151 H15B 109.5
H15A C151 H15B 109.5
C150 C151 H15C 109.5
H15A C151 H15C 109.5
H15B C151 H15C 109.5
C150 C152 H15D 109.5
C150 C152 H15E 109.5
H15D C152 H15E 109.5
C150 C152 H15F 109.5
H15D C152 H15F 109.5
H15E C152 H15F 109.5
C150 C153 H15G 109.5
C150 C153 H15H 109.5
H15G C153 H15H 109.5
C150 C153 H15I 109.5
H15G C153 H15I 109.5
H15H C153 H15I 109.5
C233 C230 C23 110.5(5)
C233 C230 C232 110.6(6)
C23 C230 C232 108.3(5)
C233 C230 C231 107.2(6)
C23 C230 C231 112.4(5)
C232 C230 C231 107.9(6)
C230 C231 H23A 109.5
C230 C231 H23B 109.5
H23A C231 H23B 109.5
C230 C231 H23C 109.5
H23A C231 H23C 109.5
H23B C231 H23C 109.5
C230 C232 H23D 109.5
C230 C232 H23E 109.5
H23D C232 H23E 109.5
C230 C232 H23F 109.5
H23D C232 H23F 109.5
H23E C232 H23F 109.5
C230 C233 H23G 109.5
C230 C233 H23H 109.5
H23G C233 H23H 109.5
C230 C233 H23I 109.5
H23G C233 H23I 109.5
H23H C233 H23I 109.5
C252 C250 C253 109.4(6)
C252 C250 C251 109.0(6)
C253 C250 C251 107.4(6)
C252 C250 C25 109.8(5)
C253 C250 C25 110.8(5)
C251 C250 C25 110.4(5)
C250 C251 H25A 109.5
C250 C251 H25B 109.5
H25A C251 H25B 109.5
C250 C251 H25C 109.5
H25A C251 H25C 109.5
H25B C251 H25C 109.5
C250 C252 H25D 109.5
C250 C252 H25E 109.5
H25D C252 H25E 109.5
C250 C252 H25F 109.5
H25D C252 H25F 109.5
H25E C252 H25F 109.5
C250 C253 H25G 109.5
C250 C253 H25H 109.5
H25G C253 H25H 109.5
C250 C253 H25I 109.5
H25G C253 H25I 109.5
H25H C253 H25I 109.5
O30 C300 C301 104.8(7)
O30 C300 H30A 110.8
C301 C300 H30A 110.8
O30 C300 H30B 110.8
C301 C300 H30B 110.8
H30A C300 H30B 108.9
C302 C301 C300 105.5(7)
C302 C301 H30Z 110.6
C300 C301 H30Z 110.6
C302 C301 H30Y 110.6
C300 C301 H30Y 110.6
H30Z C301 H30Y 108.8
C301 C302 C303 107.4(8)
C301 C302 H30E 110.2
C303 C302 H30E 110.2
C301 C302 H30F 110.2
C303 C302 H30F 110.2
H30E C302 H30F 108.5
O30 C303 C302 105.8(7)
O30 C303 H30C 110.6
C302 C303 H30C 110.6
O30 C303 H30D 110.6
C302 C303 H30D 110.6
H30C C303 H30D 108.7
O40 C400 C401 104.7(7)
O40 C400 H40A 110.8
C401 C400 H40A 110.8
O40 C400 H40B 110.8
C401 C400 H40B 110.8
H40A C400 H40B 108.9
C402 C401 C400 107.3(8)
C402 C401 H40C 110.3
C400 C401 H40C 110.3
C402 C401 H40D 110.3
C400 C401 H40D 110.3
H40C C401 H40D 108.5
C403 C402 C401 105.3(8)
C403 C402 H40E 110.7
C401 C402 H40E 110.7
C403 C402 H40F 110.7
C401 C402 H40F 110.7
H40E C402 H40F 108.8
C402 C403 O40 107.1(8)
C402 C403 H40G 110.3
O40 C403 H40G 110.3
C402 C403 H40H 110.3
O40 C403 H40H 110.3
H40G C403 H40H 108.5

loop_
_geom_bond_atom_site_label_1
_geom_bond_atom_site_label_2
_geom_bond_distance
U1 O22 2.203(4)
U1 O12 2.231(4)
U1 N1 2.371(4)
U1 O40 2.469(4)
U1 O30 2.499(4)
U1 I2 2.9980(5)
U1 I1 3.0480(5)
O1 C26 1.393(6)
O1 C16 1.396(6)
O12 C12 1.350(6)
O22 C22 1.355(6)
O30 C300 1.455(9)
O30 C303 1.459(9)
O40 C400 1.445(9)
O40 C403 1.456(8)
N1 C21 1.352(6)
N1 C11 1.365(7)
C11 C16 1.387(7)
C11 C12 1.396(7)
C12 C13 1.386(8)
C13 C14 1.409(8)
C13 C130 1.520(8)
C14 C15 1.416(7)
C14 H14 0.9300
C15 C16 1.400(7)
C15 C150 1.528(7)
C21 C26 1.379(7)
C21 C22 1.411(8)
C22 C23 1.387(8)
C23 C24 1.391(8)
C23 C230 1.527(8)
C24 C25 1.400(9)
C24 H24 0.9300
C25 C26 1.390(8)
C25 C250 1.553(8)
C130 C133 1.520(10)
C130 C132 1.532(11)
C130 C131 1.539(12)
C131 H13A 0.9600
C131 H13B 0.9600
C131 H13C 0.9600
C132 H13D 0.9600
C132 H13E 0.9600
C132 H13F 0.9600
C133 H13G 0.9600
C133 H13H 0.9600
C133 H13I 0.9600
C150 C152 1.521(9)
C150 C153 1.523(9)
C150 C151 1.544(9)
C151 H15A 0.9600
C151 H15B 0.9600
C151 H15C 0.9600
C152 H15D 0.9600
C152 H15E 0.9600
C152 H15F 0.9600
C153 H15G 0.9600
C153 H15H 0.9600
C153 H15I 0.9600
C230 C233 1.522(10)
C230 C232 1.541(9)
C230 C231 1.563(9)
C231 H23A 0.9600
C231 H23B 0.9600
C231 H23C 0.9600
C232 H23D 0.9600
C232 H23E 0.9600
C232 H23F 0.9600
C233 H23G 0.9600
C233 H23H 0.9600
C233 H23I 0.9600
C250 C252 1.507(9)
C250 C253 1.526(9)
C250 C251 1.549(10)
C251 H25A 0.9600
C251 H25B 0.9600
C251 H25C 0.9600
C252 H25D 0.9600
C252 H25E 0.9600
C252 H25F 0.9600
C253 H25G 0.9600
C253 H25H 0.9600
C253 H25I 0.9600
C300 C301 1.496(11)
C300 H30A 0.9700
C300 H30B 0.9700
C301 C302 1.452(14)
C301 H30Z 0.9700
C301 H30Y 0.9700
C302 C303 1.460(11)
C302 H30E 0.9700
C302 H30F 0.9700
C303 H30C 0.9700
C303 H30D 0.9700
C400 C401 1.459(11)
C400 H40A 0.9700
C400 H40B 0.9700
C401 C402 1.452(14)
C401 H40C 0.9700
C401 H40D 0.9700
C402 C403 1.401(12)
C402 H40E 0.9700
C402 H40F 0.9700
C403 H40G 0.9700
C403 H40H 0.9700

loop_
_geom_torsion_atom_site_label_1
_geom_torsion_atom_site_label_2
_geom_torsion_atom_site_label_3
_geom_torsion_atom_site_label_4
_geom_torsion
C21 N1 C11 C16 0.4(8)
U1 N1 C11 C16 -176.9(4)
C21 N1 C11 C12 178.1(5)
U1 N1 C11 C12 0.8(6)
U1 O12 C12 C13 174.3(5)
U1 O12 C12 C11 -2.6(7)
N1 C11 C12 O12 1.0(7)
C16 C11 C12 O12 178.6(5)
N1 C11 C12 C13 -176.3(5)
C16 C11 C12 C13 1.4(9)
O12 C12 C13 C14 178.9(6)
C11 C12 C13 C14 -4.3(9)
O12 C12 C13 C130 0.3(11)
C11 C12 C13 C130 177.2(6)
C12 C13 C14 C15 5.2(10)
C130 C13 C14 C15 -176.2(7)
C13 C14 C15 C16 -2.6(10)
C13 C14 C15 C150 178.0(6)
N1 C11 C16 O1 -1.6(8)
C12 C11 C16 O1 -179.1(5)
N1 C11 C16 C15 178.8(5)
C12 C11 C16 C15 1.3(8)
C26 O1 C16 C11 2.4(7)
C26 O1 C16 C15 -178.1(5)
C14 C15 C16 C11 -0.8(8)
C150 C15 C16 C11 178.6(5)
C14 C15 C16 O1 179.6(5)
C150 C15 C16 O1 -0.9(9)
C11 N1 C21 C26 0.1(8)
U1 N1 C21 C26 177.4(4)
C11 N1 C21 C22 -178.0(5)
U1 N1 C21 C22 -0.7(6)
U1 O22 C22 C23 -179.2(4)
U1 O22 C22 C21 -1.6(7)
N1 C21 C22 O22 1.4(7)
C26 C21 C22 O22 -176.7(5)
N1 C21 C22 C23 179.2(5)
C26 C21 C22 C23 1.2(8)
O22 C22 C23 C24 178.4(5)
C21 C22 C23 C24 0.9(8)
O22 C22 C23 C230 -1.0(9)
C21 C22 C23 C230 -178.5(5)
C22 C23 C24 C25 -2.8(9)
C230 C23 C24 C25 176.6(6)
C23 C24 C25 C26 2.4(9)
C23 C24 C25 C250 -175.1(6)
N1 C21 C26 C25 -179.5(5)
C22 C21 C26 C25 -1.6(8)
N1 C21 C26 O1 0.7(8)
C22 C21 C26 O1 178.6(5)
C24 C25 C26 C21 -0.1(8)
C250 C25 C26 C21 177.3(5)
C24 C25 C26 O1 179.7(5)
C250 C25 C26 O1 -2.9(8)
C16 O1 C26 C21 -1.9(7)
C16 O1 C26 C25 178.3(5)
C12 C13 C130 C133 178.4(8)
C14 C13 C130 C133 0.0(12)
C12 C13 C130 C132 56.3(10)
C14 C13 C130 C132 -122.1(7)
C12 C13 C130 C131 -63.6(9)
C14 C13 C130 C131 117.9(7)
C16 C15 C150 C152 -62.7(8)
C14 C15 C150 C152 116.7(7)
C16 C15 C150 C153 60.5(7)
C14 C15 C150 C153 -120.1(6)
C16 C15 C150 C151 179.6(6)
C14 C15 C150 C151 -1.0(8)
C22 C23 C230 C233 -57.5(7)
C24 C23 C230 C233 123.1(6)
C22 C23 C230 C232 63.8(8)
C24 C23 C230 C232 -115.6(7)
C22 C23 C230 C231 -177.1(6)
C24 C23 C230 C231 3.4(8)
C26 C25 C250 C252 -65.2(7)
C24 C25 C250 C252 112.0(6)
C26 C25 C250 C253 173.9(6)
C24 C25 C250 C253 -8.9(8)
C26 C25 C250 C251 55.0(8)
C24 C25 C250 C251 -127.8(6)
C303 O30 C300 C301 12.4(10)
U1 O30 C300 C301 -175.2(6)
O30 C300 C301 C302 -23.9(11)
C300 C301 C302 C303 26.8(13)
C300 O30 C303 C302 3.7(11)
U1 O30 C303 C302 -169.1(6)
C301 C302 C303 O30 -19.1(12)
C403 O40 C400 C401 -2.5(12)
U1 O40 C400 C401 -172.6(7)
O40 C400 C401 C402 18.2(13)
C400 C401 C402 C403 -27.6(14)
C401 C402 C403 O40 25.7(13)
C400 O40 C403 C402 -14.7(12)
U1 O40 C403 C402 154.9(7)
